data_4100853
_journal_name_full 'Journal of the American Chemical Society'
_journal_year 2005
_chemical_formula_sum 'C26 H40 Zr'
_chemical_formula_weight 443.80
_space_group_IT_number 14
_symmetry_cell_setting monoclinic
_symmetry_space_group_name_Hall '-P 2ybc'
_symmetry_space_group_name_H-M 'P 1 21/c 1'
_cell_angle_alpha 90.00
_cell_angle_beta 109.4416(8)
_cell_angle_gamma 90.00
_cell_formula_units_Z 4
_cell_length_a 14.9263(2)
_cell_length_b 11.1737(2)
_cell_length_c 14.9173(2)
_cell_measurement_temperature 150(1)
_cell_volume 2346.08(6)
_diffrn_ambient_temperature 150(1)
_exptl_crystal_density_diffrn 1.256
_cod_original_sg_symbol_H-M 'P 21/c'
_cod_database_code 4100853

loop_
_symmetry_equiv_pos_as_xyz
'x, y, z'
'-x, y+1/2, -z+1/2'
'-x, -y, -z'
'x, -y-1/2, z-1/2'

loop_
_atom_site_label
_atom_site_type_symbol
_atom_site_fract_x
_atom_site_fract_y
_atom_site_fract_z
_atom_site_U_iso_or_equiv
_atom_site_adp_type
_atom_site_occupancy
_atom_site_symmetry_multiplicity
_atom_site_calc_flag
_atom_site_refinement_flags
_atom_site_disorder_assembly
_atom_site_disorder_group
C1 C 0.29987(12) 0.00942(16) 0.52254(11) 0.0324(3) Uani 1 1 d . . .
C2 C 0.37599(12) 0.07982(18) 0.58119(12) 0.0343(4) Uani 1 1 d . . .
C3 C 0.33994(12) 0.19391(16) 0.59215(11) 0.0325(4) Uani 1 1 d . . .
C4 C 0.24052(12) 0.19390(15) 0.54121(11) 0.0309(3) Uani 1 1 d . . .
C5 C 0.21646(12) 0.07974(16) 0.49857(11) 0.0307(3) Uani 1 1 d . . .
C6 C 0.30790(18) -0.1122(2) 0.48326(15) 0.0466(5) Uani 1 1 d . . .
C7 C 0.47949(15) 0.0457(3) 0.62012(19) 0.0553(6) Uani 1 1 d . . .
C8 C 0.40043(18) 0.3016(2) 0.63313(16) 0.0508(5) Uani 1 1 d . . .
C9 C 0.17511(18) 0.2995(2) 0.51992(16) 0.0483(5) Uani 1 1 d . . .
C10 C 0.12054(16) 0.0466(2) 0.43009(15) 0.0477(5) Uani 1 1 d . . .
C11 C 0.28433(13) 0.03976(15) 0.85672(11) 0.0319(4) Uani 1 1 d . . .
C12 C 0.32865(11) 0.14644(15) 0.84166(11) 0.0307(3) Uani 1 1 d . . .
C13 C 0.25709(12) 0.22428(14) 0.78549(11) 0.0290(3) Uani 1 1 d . . .
C14 C 0.16913(11) 0.16356(15) 0.76140(11) 0.0302(3) Uani 1 1 d . . .
C15 C 0.18524(13) 0.04983(14) 0.80629(12) 0.0311(4) Uani 1 1 d . . .
C16 C 0.3306(2) -0.0557(2) 0.92751(15) 0.0503(5) Uani 1 1 d . . .
C17 C 0.43237(15) 0.1768(2) 0.88571(15) 0.0482(5) Uani 1 1 d . . .
C18 C 0.27007(17) 0.35616(17) 0.77396(14) 0.0407(4) Uani 1 1 d . . .
C19 C 0.07270(14) 0.2147(2) 0.70737(16) 0.0457(5) Uani 1 1 d . . .
C20 C 0.10911(17) -0.0330(2) 0.81425(17) 0.0458(5) Uani 1 1 d . . .
C21 C 0.16529(12) -0.10685(15) 0.63257(12) 0.0312(3) Uani 1 1 d . . .
C22 C 0.24619(12) -0.18439(16) 0.70336(13) 0.0354(4) Uani 1 1 d . . .
C23 C 0.34678(12) -0.12565(16) 0.72297(13) 0.0346(4) Uani 1 1 d . . .
C24 C 0.24406(16) -0.31544(17) 0.66881(16) 0.0449(4) Uani 1 1 d . . .
C25 C 0.15256(17) -0.37556(17) 0.66107(17) 0.0492(5) Uani 1 1 d . . .
C26 C 0.0869(2) -0.4053(2) 0.5820(2) 0.0651(6) Uani 1 1 d . . .
Zr1 Zr 0.265944(9) 0.047619(12) 0.678527(9) 0.02232(6) Uani 1 1 d . . .
H6A H 0.3114(17) -0.107(2) 0.4162(18) 0.063(7) Uiso 1 1 d . . .
H6B H 0.366(2) -0.149(3) 0.522(2) 0.082(9) Uiso 1 1 d . . .
H6C H 0.255(2) -0.161(2) 0.4772(18) 0.072(8) Uiso 1 1 d . . .
H7A H 0.511(3) 0.067(3) 0.689(3) 0.104(11) Uiso 1 1 d . . .
H7B H 0.516(2) 0.078(3) 0.582(2) 0.088(9) Uiso 1 1 d . . .
H7C H 0.486(2) -0.039(3) 0.609(2) 0.094(11) Uiso 1 1 d . . .
H8A H 0.360(2) 0.377(3) 0.628(2) 0.095(10) Uiso 1 1 d . . .
H8B H 0.439(2) 0.324(3) 0.594(2) 0.086(9) Uiso 1 1 d . . .
H8C H 0.4407(17) 0.285(2) 0.6957(19) 0.062(7) Uiso 1 1 d . . .
H9A H 0.199(2) 0.369(3) 0.564(2) 0.084(9) Uiso 1 1 d . . .
H9B H 0.120(2) 0.281(3) 0.5300(19) 0.075(8) Uiso 1 1 d . . .
H9C H 0.1658(19) 0.328(2) 0.459(2) 0.081(8) Uiso 1 1 d . . .
H10A H 0.120(2) -0.045(3) 0.416(2) 0.086(10) Uiso 1 1 d . . .
H10B H 0.075(2) 0.058(2) 0.454(2) 0.069(8) Uiso 1 1 d . . .
H10C H 0.1101(19) 0.079(3) 0.367(2) 0.075(8) Uiso 1 1 d . . .
H16A H 0.308(2) -0.127(3) 0.903(2) 0.077(9) Uiso 1 1 d . . .
H16B H 0.328(2) -0.038(3) 0.987(3) 0.094(10) Uiso 1 1 d . . .
H16C H 0.397(2) -0.066(2) 0.935(2) 0.079(9) Uiso 1 1 d . . .
H17A H 0.461(2) 0.219(3) 0.844(2) 0.093(9) Uiso 1 1 d . . .
H17B H 0.468(2) 0.106(4) 0.904(2) 0.110(12) Uiso 1 1 d . . .
H17C H 0.443(2) 0.225(3) 0.942(2) 0.092(9) Uiso 1 1 d . . .
H18A H 0.3318(19) 0.374(2) 0.7777(17) 0.059(7) Uiso 1 1 d . . .
H18B H 0.2565(17) 0.397(3) 0.8276(17) 0.067(7) Uiso 1 1 d . . .
H18C H 0.2265(16) 0.388(2) 0.7189(17) 0.050(6) Uiso 1 1 d . . .
H19A H 0.0403(17) 0.166(2) 0.6534(18) 0.060(7) Uiso 1 1 d . . .
H19B H 0.037(2) 0.218(2) 0.7487(19) 0.074(8) Uiso 1 1 d . . .
H19C H 0.0810(19) 0.298(3) 0.6834(19) 0.074(8) Uiso 1 1 d . . .
H20A H 0.1249(18) -0.113(3) 0.8111(18) 0.064(7) Uiso 1 1 d . . .
H20B H 0.104(2) -0.023(3) 0.873(2) 0.081(9) Uiso 1 1 d . . .
H20C H 0.048(2) -0.023(3) 0.764(2) 0.078(9) Uiso 1 1 d . . .
H21A H 0.1055(16) -0.113(2) 0.6439(15) 0.047(6) Uiso 1 1 d . . .
H21B H 0.1489(14) -0.1325(19) 0.5659(15) 0.043(5) Uiso 1 1 d . . .
H22 H 0.2340(13) -0.1922(17) 0.7702(13) 0.035(5) Uiso 1 1 d . . .
H23A H 0.3886(15) -0.1378(19) 0.7885(16) 0.048(6) Uiso 1 1 d . . .
H23B H 0.3794(15) -0.153(2) 0.6823(16) 0.051(6) Uiso 1 1 d . . .
H24A H 0.3046(17) -0.359(2) 0.7147(17) 0.058(6) Uiso 1 1 d . . .
H24B H 0.2509(16) -0.314(2) 0.6034(17) 0.055(6) Uiso 1 1 d . . .
H25 H 0.1405(19) -0.391(2) 0.725(2) 0.075(8) Uiso 1 1 d . . .
H26A H 0.023(2) -0.447(2) 0.579(2) 0.079(9) Uiso 1 1 d . . .
H26B H 0.103(2) -0.393(3) 0.520(2) 0.103(10) Uiso 1 1 d . . .

loop_
_atom_site_aniso_label
_atom_site_aniso_U_11
_atom_site_aniso_U_22
_atom_site_aniso_U_33
_atom_site_aniso_U_23
_atom_site_aniso_U_13
_atom_site_aniso_U_12
C1 0.0360(9) 0.0368(9) 0.0270(8) -0.0009(7) 0.0140(7) 0.0000(7)
C2 0.0271(8) 0.0501(10) 0.0284(8) 0.0030(7) 0.0130(6) -0.0004(7)
C3 0.0350(9) 0.0402(9) 0.0242(7) 0.0003(6) 0.0124(6) -0.0092(7)
C4 0.0370(9) 0.0342(9) 0.0225(7) 0.0064(6) 0.0113(6) 0.0015(7)
C5 0.0297(8) 0.0406(9) 0.0206(7) 0.0019(6) 0.0068(6) -0.0036(7)
C6 0.0609(14) 0.0455(12) 0.0407(11) -0.0089(9) 0.0269(10) 0.0025(10)
C7 0.0282(10) 0.089(2) 0.0540(14) 0.0062(12) 0.0201(9) 0.0054(10)
C8 0.0590(13) 0.0587(14) 0.0391(11) -0.0062(9) 0.0224(10) -0.0299(11)
C9 0.0635(14) 0.0448(12) 0.0388(11) 0.0162(9) 0.0202(10) 0.0177(10)
C10 0.0368(11) 0.0694(16) 0.0281(9) 0.0048(9) -0.0009(8) -0.0086(9)
C11 0.0412(10) 0.0331(9) 0.0209(7) 0.0013(6) 0.0098(7) -0.0026(7)
C12 0.0319(8) 0.0368(9) 0.0210(7) -0.0016(6) 0.0057(6) -0.0068(7)
C13 0.0353(8) 0.0291(8) 0.0235(7) -0.0037(6) 0.0110(6) -0.0033(7)
C14 0.0304(8) 0.0334(8) 0.0286(8) -0.0053(6) 0.0125(6) 0.0006(7)
C15 0.0359(9) 0.0332(9) 0.0290(8) -0.0066(6) 0.0174(7) -0.0079(7)
C16 0.0735(17) 0.0448(12) 0.0260(10) 0.0081(8) 0.0077(10) 0.0009(11)
C17 0.0364(10) 0.0667(15) 0.0324(10) 0.0003(9) -0.0007(8) -0.0134(10)
C18 0.0583(13) 0.0288(9) 0.0385(10) -0.0044(7) 0.0206(9) -0.0060(9)
C19 0.0337(10) 0.0526(13) 0.0510(12) -0.0091(10) 0.0143(9) 0.0077(9)
C20 0.0547(13) 0.0455(12) 0.0496(12) -0.0121(9) 0.0337(11) -0.0191(10)
C21 0.0335(9) 0.0277(8) 0.0335(9) -0.0042(6) 0.0127(7) -0.0031(7)
C22 0.0353(9) 0.0332(9) 0.0373(9) 0.0005(7) 0.0113(7) 0.0063(7)
C23 0.0302(8) 0.0381(9) 0.0320(9) 0.0051(7) 0.0058(7) 0.0064(7)
C24 0.0525(12) 0.0301(9) 0.0532(12) 0.0007(8) 0.0190(9) 0.0074(8)
C25 0.0636(13) 0.0297(10) 0.0587(13) -0.0023(8) 0.0261(11) 0.0002(9)
C26 0.0675(16) 0.0578(14) 0.0720(17) -0.0162(13) 0.0260(13) -0.0141(13)
Zr1 0.02142(9) 0.02471(9) 0.02018(9) 0.00118(5) 0.00608(6) 0.00047(5)

loop_
_geom_bond_atom_site_label_1
_geom_bond_atom_site_label_2
_geom_bond_distance
_geom_bond_site_symmetry_2
_geom_bond_publ_flag
C1 C5 1.414(2) . ?
C1 C2 1.419(2) . ?
C1 C6 1.500(3) . ?
C1 Zr1 2.5763(16) . ?
C2 C3 1.414(3) . ?
C2 C7 1.507(3) . ?
C2 Zr1 2.5541(16) . ?
C3 C4 1.425(2) . ?
C3 C8 1.507(3) . ?
C3 Zr1 2.5494(16) . ?
C4 C5 1.417(2) . ?
C4 C9 1.497(3) . ?
C4 Zr1 2.5484(15) . ?
C5 C10 1.502(2) . ?
C5 Zr1 2.5615(15) . ?
C6 H6A 1.02(3) . ?
C6 H6B 0.96(3) . ?
C6 H6C 0.94(3) . ?
C7 H7A 1.00(4) . ?
C7 H7B 0.97(3) . ?
C7 H7C 0.97(3) . ?
C8 H8A 1.03(3) . ?
C8 H8B 0.97(3) . ?
C8 H8C 0.95(3) . ?
C9 H9A 1.00(3) . ?
C9 H9B 0.91(3) . ?
C9 H9C 0.93(3) . ?
C10 H10A 1.04(3) . ?
C10 H10B 0.88(3) . ?
C10 H10C 0.97(3) . ?
C11 C12 1.417(2) . ?
C11 C15 1.423(3) . ?
C11 C16 1.498(3) . ?
C11 Zr1 2.5814(16) . ?
C12 C13 1.416(2) . ?
C12 C17 1.505(2) . ?
C12 Zr1 2.5498(15) . ?
C13 C14 1.414(2) . ?
C13 C18 1.504(2) . ?
C13 Zr1 2.5691(15) . ?
C14 C15 1.419(2) . ?
C14 C19 1.508(3) . ?
C14 Zr1 2.5463(15) . ?
C15 C20 1.500(2) . ?
C15 Zr1 2.5714(16) . ?
C16 H16A 0.90(3) . ?
C16 H16B 0.92(3) . ?
C16 H16C 0.97(3) . ?
C17 H17A 0.98(3) . ?
C17 H17B 0.95(4) . ?
C17 H17C 0.97(3) . ?
C18 H18A 0.93(3) . ?
C18 H18B 1.00(3) . ?
C18 H18C 0.93(2) . ?
C19 H19A 0.96(3) . ?
C19 H19B 0.94(3) . ?
C19 H19C 1.02(3) . ?
C20 H20A 0.92(3) . ?
C20 H20B 0.91(3) . ?
C20 H20C 0.97(3) . ?
C21 C22 1.573(2) . ?
C21 Zr1 2.2407(17) . ?
C21 H21A 0.96(2) . ?
C21 H21B 0.98(2) . ?
C22 C24 1.549(3) . ?
C22 C23 1.574(2) . ?
C22 Zr1 2.6490(18) . ?
C22 H22 1.075(19) . ?
C23 Zr1 2.2608(17) . ?
C23 H23A 0.98(2) . ?
C23 H23B 0.95(2) . ?
C24 C25 1.492(3) . ?
C24 H24A 1.05(2) . ?
C24 H24B 1.02(2) . ?
C25 C26 1.301(3) . ?
C25 H25 1.04(3) . ?
C26 H26A 1.05(3) . ?
C26 H26B 1.04(3) . ?
